data_4062540
loop_
_publ_author_name
'Fenwick, Andrew E.'
'Phomphrai, Khamphee'
'Thorn, Matthew G.'
'Vilardo, Jonathan S.'
'Trefun, Christine A.'
'Hanna, Brigitte'
'Fanwick, Phillip E.'
'Rothwell, Ian P.'

_publ_section_title
;
 Formation of Neutral and Cationic Methyl Derivatives of Titanium Containing
 Cyclopentadienyl and Aryloxide Ancillary Ligation
;
_journal_coden_ASTM ORGND7
_journal_issue 9
_journal_name_full Organometallics
_journal_page_first 2146
_journal_page_last 2156
_journal_paper_doi 10.1021/om0341404
_journal_volume 23
_journal_year 2004
_chemical_formula_sum 'C31 H40 O Ti'
_chemical_formula_weight 476.56
_symmetry_cell_setting tetragonal
_symmetry_space_group_name_H-M 'I 41/a'
_cell_angle_alpha 90.00
_cell_angle_beta 90.00
_cell_angle_gamma 90.00
_cell_formula_units_Z 16
_cell_length_a 31.5859(12)
_cell_length_b 31.5859(12)
_cell_length_c 10.8055(4)
_cell_measurement_temperature 193
_cell_volume 10780.3(12)
_diffrn_ambient_temperature 193
_exptl_crystal_density_diffrn 1.17
_cod_database_code 4062540

loop_
_symmetry_equiv_pos_as_xyz
'x, y, z'
'-x+1/2, -y, z+1/2'
'-y+3/4, x+1/4, z+1/4'
'y+3/4, -x+3/4, z+3/4'
'-x, -y, -z'
'x+1/2, y, -z+1/2'
'y+1/4, -x+3/4, -z+3/4'
'-y+1/4, x+1/4, -z+1/4'
'x+1/2, y+1/2, z+1/2'
'-x, -y+1/2, z'
'-y+1/4, x+3/4, z+3/4'
'y+1/4, -x+1/4, z+1/4'
'-x+1/2, -y+1/2, -z+1/2'
'x, y+1/2, -z'
'y+3/4, -x+1/4, -z+1/4'
'-y+3/4, x+3/4, -z+3/4'

loop_
_atom_site_aniso_label
_atom_site_aniso_U_11
_atom_site_aniso_U_22
_atom_site_aniso_U_33
_atom_site_aniso_U_12
_atom_site_aniso_U_13
_atom_site_aniso_U_23
Ti 0.0261(3) 0.0322(3) 0.0320(3) 0.0017(2) 0.0068(2) -0.0039(2)
O(10) 0.0229(9) 0.0329(10) 0.0275(9) 0.0009(8) 0.0030(7) -0.0037(7)
C(1) 0.0375(17) 0.0404(17) 0.0432(17) 0.0080(14) -0.0018(13) -0.0011(13)
C(2) 0.0440(19) 0.0362(17) 0.0487(18) 0.0006(14) 0.0044(14) 0.0025(14)
C(3) 0.057(2) 0.0289(17) 0.067(2) -0.0005(15) -0.0107(17) -0.0150(15)
C(4) 0.071(2) 0.0457(19) 0.0384(16) 0.0221(17) 0.0105(17) -0.0101(14)
C(5) 0.0308(16) 0.0429(18) 0.0586(19) 0.0086(13) 0.0063(15) 0.0010(15)
C(6) 0.0412(18) 0.0431(19) 0.082(2) -0.0055(15) 0.0242(17) -0.0107(17)
C(7) 0.058(2) 0.070(2) 0.0421(18) 0.0159(18) 0.0157(15) 0.0079(16)
C(11) 0.0235(14) 0.0232(13) 0.0247(13) 0.0027(11) 0.0036(10) -0.0002(10)
C(12) 0.0231(14) 0.0260(14) 0.0278(13) 0.0015(11) -0.0027(11) -0.0014(11)
C(13) 0.0317(15) 0.0339(15) 0.0206(12) 0.0022(12) -0.0052(11) -0.0013(11)
C(14) 0.0277(14) 0.0287(14) 0.0211(12) 0.0013(11) 0.0014(10) 0.0005(10)
C(15) 0.0190(13) 0.0336(14) 0.0245(13) 0.0016(11) -0.0033(10) 0.0007(11)
C(16) 0.0237(14) 0.0243(14) 0.0231(12) 0.0025(11) -0.0023(10) -0.0007(10)
C(121) 0.0226(14) 0.0333(15) 0.0274(13) 0.0023(12) -0.0042(11) -0.0081(11)
C(122) 0.0290(16) 0.0349(17) 0.0530(18) 0.0016(13) -0.0069(13) -0.0005(13)
C(123) 0.0306(17) 0.0453(19) 0.071(2) -0.0079(14) -0.0085(15) -0.0021(16)
C(124) 0.0314(16) 0.057(2) 0.0550(19) -0.0014(15) -0.0125(14) -0.0150(16)
C(125) 0.0238(14) 0.0517(18) 0.0226(13) 0.0046(13) -0.0021(11) -0.0066(12)
C(126) 0.0268(15) 0.067(2) 0.0263(14) 0.0108(15) -0.0058(12) -0.0016(14)
C(127) 0.0458(19) 0.060(2) 0.0305(15) 0.0199(16) 0.0059(14) 0.0114(14)
C(128) 0.0423(17) 0.0450(18) 0.0323(15) 0.0055(14) 0.0078(13) 0.0053(13)
C(129) 0.0274(15) 0.0437(17) 0.0274(14) 0.0004(13) 0.0007(11) -0.0001(12)
C(12A) 0.0222(14) 0.0393(16) 0.0239(13) 0.0023(12) -0.0005(10) -0.0010(11)
C(141) 0.0282(14) 0.0308(14) 0.0230(13) 0.0029(11) 0.0006(11) 0.0040(11)
C(142) 0.0408(17) 0.0511(18) 0.0278(14) -0.0061(14) 0.0025(12) 0.0050(13)
C(143) 0.0530(19) 0.054(2) 0.0394(17) 0.0163(16) 0.0201(14) 0.0141(14)
C(144) 0.0438(18) 0.0554(19) 0.0258(14) -0.0055(15) 0.0043(13) -0.0026(13)
C(161) 0.0244(14) 0.0307(14) 0.0207(12) -0.0003(11) -0.0031(10) -0.0015(10)
C(162) 0.0437(17) 0.0328(16) 0.0280(13) -0.0044(13) -0.0039(12) -0.0041(11)
C(163) 0.0317(16) 0.068(2) 0.0264(14) 0.0017(14) -0.0091(12) 0.0009(14)
C(164) 0.0457(17) 0.0322(15) 0.0244(13) 0.0043(13) -0.0051(12) -0.0007(11)

loop_
_atom_site_label
_atom_site_fract_x
_atom_site_fract_y
_atom_site_fract_z
_atom_site_U_iso_or_equiv
_atom_site_thermal_displace_type
_atom_site_calc_flag
Ti 0.505732(14) 0.095494(15) 0.50309(4) 0.03010(15) Uani ?
O(10) 0.54939(5) 0.07625(5) 0.41023(14) 0.0278(5) Uani ?
C(1) 0.46736(9) 0.14452(9) 0.3844(3) 0.0404(8) Uani ?
C(2) 0.50628(9) 0.16302(9) 0.4103(3) 0.0430(9) Uani ?
C(3) 0.50888(10) 0.16937(9) 0.5368(3) 0.0510(10) Uani ?
C(4) 0.47081(11) 0.15501(9) 0.5908(3) 0.0517(9) Uani ?
C(5) 0.44498(9) 0.13977(9) 0.4952(3) 0.0441(9) Uani ?
C(6) 0.45932(9) 0.04813(10) 0.4944(3) 0.0554(10) Uani ?
C(7) 0.52561(10) 0.08459(11) 0.6861(3) 0.0567(10) Uani ?
C(11) 0.57856(7) 0.07384(7) 0.3169(2) 0.0238(7) Uani ?
C(12) 0.56398(7) 0.07112(8) 0.1947(2) 0.0256(7) Uani ?
C(13) 0.59327(8) 0.07050(8) 0.0985(2) 0.0287(7) Uani ?
C(14) 0.63658(8) 0.07163(8) 0.1184(2) 0.0258(7) Uani ?
C(15) 0.64957(8) 0.07307(8) 0.2415(2) 0.0257(7) Uani ?
C(16) 0.62245(7) 0.07394(7) 0.3425(2) 0.0237(7) Uani ?
C(121) 0.51834(7) 0.06717(8) 0.1597(2) 0.0278(7) Uani ?
C(122) 0.49587(8) 0.03288(9) 0.1887(3) 0.0390(9) Uani ?
C(123) 0.45093(9) 0.02681(10) 0.1455(3) 0.0490(9) Uani ?
C(124) 0.44380(9) 0.04854(10) 0.0230(3) 0.0478(9) Uani ?
C(125) 0.46085(8) 0.09326(9) 0.0228(2) 0.0327(8) Uani ?
C(126) 0.44135(9) 0.12589(10) -0.0415(2) 0.0400(8) Uani ?
C(127) 0.45811(9) 0.16621(10) -0.0430(2) 0.0454(9) Uani ?
C(128) 0.49564(9) 0.17431(9) 0.0193(2) 0.0399(8) Uani ?
C(129) 0.51581(8) 0.14208(8) 0.0823(2) 0.0328(8) Uani ?
C(12A) 0.49865(7) 0.10154(8) 0.0858(2) 0.0285(7) Uani ?
C(141) 0.66925(8) 0.07105(8) 0.0138(2) 0.0273(7) Uani ?
C(142) 0.69486(9) 0.11236(9) 0.0159(2) 0.0399(8) Uani ?
C(143) 0.69951(10) 0.03341(9) 0.0327(3) 0.0488(9) Uani ?
C(144) 0.64891(9) 0.06621(9) -0.1134(2) 0.0417(9) Uani ?
C(161) 0.64003(7) 0.07405(8) 0.4756(2) 0.0253(7) Uani ?
C(162) 0.62783(9) 0.11570(8) 0.5406(2) 0.0348(8) Uani ?
C(163) 0.68824(8) 0.07149(10) 0.4796(2) 0.0420(8) Uani ?
C(164) 0.62287(9) 0.03581(8) 0.5468(2) 0.0341(8) Uani ?
H(1) 0.4578 0.1366 0.3064 0.0520 Uiso calc
H(2) 0.5270 0.1699 0.3526 0.0560 Uiso calc
H(3) 0.5317 0.1811 0.5789 0.0660 Uiso calc
H(4) 0.4641 0.1556 0.6746 0.0670 Uiso calc
H(5) 0.4179 0.1286 0.5038 0.0570 Uiso calc
H(13) 0.5834 0.0693 0.0175 0.0370 Uiso calc
H(15) 0.6785 0.0735 0.2571 0.0330 Uiso calc
H(6A) 0.4422 0.0522 0.4220 0.0720 Uiso calc
H(6B) 0.4418 0.0496 0.5668 0.0720 Uiso calc
H(6C) 0.4727 0.0209 0.4905 0.0720 Uiso calc
H(7A) 0.5379 0.0569 0.6921 0.0740 Uiso calc
H(7B) 0.5017 0.0865 0.7407 0.0740 Uiso calc
H(7C) 0.5463 0.1055 0.7091 0.0740 Uiso calc
H(122) 0.5083 0.0120 0.2372 0.0510 Uiso calc
H(126) 0.4164 0.1205 -0.0845 0.0520 Uiso calc
H(127) 0.4443 0.1878 -0.0855 0.0590 Uiso calc
H(128) 0.5072 0.2014 0.0186 0.0520 Uiso calc
H(129) 0.5412 0.1475 0.1229 0.0430 Uiso calc
H(12A) 0.4316 0.0383 0.2067 0.0590 Uiso calc
H(12B) 0.4451 -0.0032 0.1371 0.0590 Uiso calc
H(12C) 0.4137 0.0492 0.0052 0.0570 Uiso calc
H(12D) 0.4576 0.0324 -0.0420 0.0570 Uiso calc
H(14A) 0.6762 0.1359 0.0025 0.0520 Uiso calc
H(14B) 0.7159 0.1116 -0.0482 0.0520 Uiso calc
H(14C) 0.7085 0.1153 0.0949 0.0520 Uiso calc
H(14D) 0.7132 0.0359 0.1117 0.0640 Uiso calc
H(14E) 0.7205 0.0334 -0.0316 0.0640 Uiso calc
H(14F) 0.6837 0.0075 0.0299 0.0640 Uiso calc
H(14G) 0.6340 0.0398 -0.1172 0.0540 Uiso calc
H(14H) 0.6705 0.0667 -0.1759 0.0540 Uiso calc
H(14I) 0.6294 0.0891 -0.1270 0.0540 Uiso calc
H(16A) 0.6411 0.1390 0.4989 0.0450 Uiso calc
H(16B) 0.6371 0.1149 0.6251 0.0450 Uiso calc
H(16C) 0.5976 0.1192 0.5382 0.0450 Uiso calc
H(16D) 0.6974 0.0462 0.4380 0.0550 Uiso calc
H(16E) 0.6975 0.0708 0.5641 0.0550 Uiso calc
H(16F) 0.7001 0.0958 0.4390 0.0550 Uiso calc
H(16G) 0.5925 0.0366 0.5466 0.0440 Uiso calc
H(16H) 0.6329 0.0367 0.6306 0.0440 Uiso calc
H(16I) 0.6324 0.0102 0.5079 0.0440 Uiso calc

loop_
_geom_bond_atom_site_label_1
_geom_bond_atom_site_label_2
_geom_bond_distance
_geom_bond_publ_flag
Ti O(10) 1.8105(16) ?
Ti C(6) 2.097(3) ?
Ti C(7) 2.103(3) ?
Ti C(1) 2.348(3) ?
Ti C(2) 2.357(3) ?
Ti C(3) 2.364(3) ?
Ti C(5) 2.376(3) ?
Ti C(4) 2.377(3) ?
O(10) C(11) 1.368(3) ?
C(1) C(2) 1.390(4) ?
C(1) C(5) 1.398(4) ?
C(2) C(3) 1.384(4) ?
C(3) C(4) 1.411(4) ?
C(4) C(5) 1.402(4) ?
C(11) C(12) 1.401(3) ?
C(11) C(16) 1.414(3) ?
C(12) C(13) 1.392(3) ?
C(12) C(121) 1.496(3) ?
C(13) C(14) 1.385(3) ?
C(14) C(15) 1.392(3) ?
C(14) C(141) 1.531(3) ?
C(15) C(16) 1.388(3) ?
C(16) C(161) 1.542(3) ?
C(121) C(122) 1.332(3) ?
C(121) C(12A) 1.484(3) ?
C(122) C(123) 1.506(4) ?
C(123) C(124) 1.509(4) ?
C(124) C(125) 1.511(4) ?
C(125) C(126) 1.387(4) ?
C(125) C(12A) 1.400(3) ?
C(126) C(127) 1.379(4) ?
C(127) C(128) 1.387(4) ?
C(128) C(129) 1.381(4) ?
C(129) C(12A) 1.391(3) ?
C(141) C(144) 1.524(3) ?
C(141) C(142) 1.535(4) ?
C(141) C(143) 1.539(4) ?
C(161) C(163) 1.525(3) ?
C(161) C(164) 1.531(3) ?
C(161) C(162) 1.540(3) ?

loop_
_cod_changelog_entry_id
_cod_changelog_entry_author
_cod_changelog_entry_date
_cod_changelog_entry_text
1 'Vaitkus, Antanas' 2022-09-18T00:33:00+03:00 'Updated bibliographic information.'
2 'Steef Boerrigter' 2023-02-22T10:07:00+02:00
;Corrected space group operators.
The authors somehow went from quarters to halves when adding the body
centering.  they did 1/4 + 1/2 = 3/2 instead of 3/4.
Changed the affected operators as follows:
'-y+1/2, x+3/2, z+3/2' --> '-y+1/4, x+3/4, z+3/4'
'y+1/2, -x+1/2, z+1/2' --> 'y+1/4, -x+1/4, z+1/4'
'y+3/2, -x+1/2, -z+1/2' --> 'y+3/4, -x+1/4, -z+1/4'
'-y+3/2, x+3/2, -z+3/2' --> '-y+3/4, x+3/4, -z+3/4'
;
